data_7129444
loop_
_publ_author_name
'Gr\"odler, Dennis'
'Weidemann, Martin L.'
'Lichtenberg, Andreas'
'Greven, Tobias'
'Nickstadt, Robin'
'Haydo, Malek'
'Wickleder, Mathias'
'Klein, Axel'
'Johrendt, Dirk'
'Mathur, Sanjay'
'Zegke, Markus'
'Raauf, Aida'

_publ_section_title
;
 Heterobimetallic uranyl(vi) alkoxides of lanthanoids: formation through
 simple ligand exchange
;
_journal_name_full 'Chemical Communications'
_journal_paper_doi 10.1039/D1CC05444A
_journal_year 2022
_chemical_formula_moiety 'C90 H198 Ho6 O33 U3'
_chemical_formula_sum 'C90 H198 Ho6 O33 U3'
_chemical_formula_weight 3512.14
_space_group_crystal_system cubic
_space_group_IT_number 205
_space_group_name_Hall '-P 2ac 2ab 3'
_space_group_name_H-M_alt 'P a -3'
_atom_sites_solution_hydrogens geom
_audit_creation_date 2021-06-07
_audit_creation_method
;
Olex2 1.3
(compiled 2020.11.12 svn.r5f609507 for OlexSys, GUI svn.r6272)
;
_audit_update_record
;
2021-11-17 deposited with the CCDC.	2021-12-14 downloaded from the CCDC.
;
_cell_angle_alpha 90
_cell_angle_beta 90
_cell_angle_gamma 90
_cell_formula_units_Z 8
_cell_length_a 29.7219(5)
_cell_length_b 29.7219(5)
_cell_length_c 29.7219(5)
_cell_measurement_reflns_used 9331
_cell_measurement_temperature 100.0
_cell_measurement_theta_max 30.30
_cell_measurement_theta_min 2.37
_cell_volume 26256.1(8)
_computing_cell_refinement 'SAINT V8.40A (Bruker, 2019)'
_computing_data_reduction 'SAINT V8.40A (Bruker, 2019)'
_computing_molecular_graphics 'Olex2 1.3 (Dolomanov et al., 2009)'
_computing_publication_material 'Olex2 1.3 (Dolomanov et al., 2009)'
_computing_structure_refinement 'SHELXL 2018/3 (Sheldrick, 2015)'
_computing_structure_solution 'SHELXT 2014/5 (Sheldrick, 2014)'
_diffrn_ambient_temperature 100.0
_diffrn_measured_fraction_theta_full 0.999
_diffrn_measured_fraction_theta_max 0.999
_diffrn_measurement_device_type 'Bruker APEX-II CCD'
_diffrn_measurement_method '\f and \w scans'
_diffrn_radiation_type MoK\a
_diffrn_radiation_wavelength 0.71073
_diffrn_reflns_av_R_equivalents 0.1000
_diffrn_reflns_av_unetI/netI 0.0416
_diffrn_reflns_Laue_measured_fraction_full 0.999
_diffrn_reflns_Laue_measured_fraction_max 0.999
_diffrn_reflns_limit_h_max 35
_diffrn_reflns_limit_h_min -35
_diffrn_reflns_limit_k_max 35
_diffrn_reflns_limit_k_min -34
_diffrn_reflns_limit_l_max 27
_diffrn_reflns_limit_l_min -35
_diffrn_reflns_number 134674
_diffrn_reflns_point_group_measured_fraction_full 0.999
_diffrn_reflns_point_group_measured_fraction_max 0.999
_diffrn_reflns_theta_full 25.242
_diffrn_reflns_theta_max 25.347
_diffrn_reflns_theta_min 2.056
_diffrn_source_current 1.4
_diffrn_source_power 0.07
_diffrn_source_voltage 50.0
_diffrn_standards_number 0
_exptl_absorpt_coefficient_mu 7.317
_exptl_absorpt_correction_T_max 0.7461
_exptl_absorpt_correction_T_min 0.2956
_exptl_absorpt_correction_type multi-scan
_exptl_absorpt_process_details
;
SADABS-2016/2 (Bruker,2016/2) was used for absorption correction.
wR2(int) was 0.1450 before and 0.0880 after correction.
The Ratio of minimum to maximum transmission is 0.3962.
The \l/2 correction factor is Not present.
;
_exptl_crystal_colour 'clear light orange'
_exptl_crystal_colour_lustre clear
_exptl_crystal_colour_modifier light
_exptl_crystal_colour_primary orange
_exptl_crystal_density_diffrn 1.777
_exptl_crystal_description block
_exptl_crystal_F_000 13440
_exptl_crystal_size_max 0.225
_exptl_crystal_size_mid 0.106
_exptl_crystal_size_min 0.09
_refine_diff_density_max 1.236
_refine_diff_density_min -1.000
_refine_diff_density_rms 0.128
_refine_ls_extinction_method none
_refine_ls_goodness_of_fit_ref 1.070
_refine_ls_hydrogen_treatment constr
_refine_ls_matrix_type full
_refine_ls_number_parameters 419
_refine_ls_number_reflns 8010
_refine_ls_number_restraints 6
_refine_ls_restrained_S_all 1.074
_refine_ls_R_factor_all 0.0411
_refine_ls_R_factor_gt 0.0307
_refine_ls_shift/su_max 0.003
_refine_ls_shift/su_mean 0.000
_refine_ls_structure_factor_coef Fsqd
_refine_ls_weighting_details 'w=1/[\s^2^(Fo^2^)+175.3425P] where P=(Fo^2^+2Fc^2^)/3'
_refine_ls_weighting_scheme calc
_refine_ls_wR_factor_gt 0.0663
_refine_ls_wR_factor_ref 0.0710
_reflns_Friedel_coverage 0.000
_reflns_number_gt 6821
_reflns_number_total 8010
_reflns_threshold_expression 'I > 2\s(I)'
_cod_data_source_file d1cc05444a2.cif
_cod_data_source_block mo_dg054_new2_0m_full
_cod_original_cell_volume 26256.1(13)
_cod_database_code 7129444
_shelx_shelxl_version_number 2018/3
_shelx_space_group_comment
;
The symmetry employed for this shelxl refinement is uniquely defined
by the following loop, which should always be used as a source of
symmetry information in preference to the above space-group names.
They are only intended as comments.
;
_shelx_estimated_absorpt_t_max 0.559
_shelx_estimated_absorpt_t_min 0.290
_olex2_refinement_description
;
1. Fixed Uiso
 At 1.5 times of:
  All C(H,H,H) groups
2. Uiso/Uaniso restraints and constraints
Uanis(C19) \\sim Ueq: with sigma of 0.01 and sigma for terminal atoms of 0.01
3.a Idealised Me refined as rotating group:
 C16(H16A,H16B,H16C), C27(H27A,H27B,H27C), C14(H14A,H14B,H14C), C15(H15A,H15B,
 H15C), C28(H28A,H28B,H28C), C30(H30A,H30B,H30C), C8(H8A,H8B,H8C), C26(H26A,
 H26B,H26C), C6(H6A,H6B,H6C), C12(H12A,H12B,H12C), C11(H11A,H11B,H11C),
 C10(H10A,H10B,H10C), C4(H4A,H4B,H4C), C7(H7A,H7B,H7C), C2(H2A,H2B,H2C),
 C20(H20A,H20B,H20C), C24(H24A,H24B,H24C), C3(H3A,H3B,H3C), C23(H23A,H23B,H23C),
  C18(H18A,H18B,H18C), C19(H19A,H19B,H19C), C22(H22A,H22B,H22C)
;
_smtbx_masks_void_probe_radius 1.2
_smtbx_masks_void_truncation_radius 1.2
_olex2_submission_special_instructions 'No special instructions were received'

loop_
_space_group_symop_operation_xyz
'x, y, z'
'-x+1/2, -y, z+1/2'
'-x, y+1/2, -z+1/2'
'x+1/2, -y+1/2, -z'
'z, x, y'
'z+1/2, -x+1/2, -y'
'-z+1/2, -x, y+1/2'
'-z, x+1/2, -y+1/2'
'y, z, x'
'-y, z+1/2, -x+1/2'
'y+1/2, -z+1/2, -x'
'-y+1/2, -z, x+1/2'
'-x, -y, -z'
'x-1/2, y, -z-1/2'
'x, -y-1/2, z-1/2'
'-x-1/2, y-1/2, z'
'-z, -x, -y'
'-z-1/2, x-1/2, y'
'z-1/2, x, -y-1/2'
'z, -x-1/2, y-1/2'
'-y, -z, -x'
'y, -z-1/2, x-1/2'
'-y-1/2, z-1/2, x'
'y-1/2, z, -x-1/2'

loop_
_atom_site_label
_atom_site_type_symbol
_atom_site_fract_x
_atom_site_fract_y
_atom_site_fract_z
_atom_site_U_iso_or_equiv
_atom_site_adp_type
_atom_site_occupancy
_atom_site_site_symmetry_order
_atom_site_calc_flag
_atom_site_refinement_flags_posn
_atom_site_refinement_flags_adp
_atom_site_refinement_flags_occupancy
_atom_site_disorder_assembly
_atom_site_disorder_group
U1 U 0.11147(2) 0.47089(2) 0.77393(2) 0.01776(7) Uani 1 1 d . . . . .
Ho1 Ho 0.21794(2) 0.51126(2) 0.76451(2) 0.01509(7) Uani 1 1 d . . . . .
Ho2 Ho 0.12625(2) 0.56663(2) 0.71377(2) 0.01731(7) Uani 1 1 d . . . . .
O11 O 0.04016(13) 0.66828(13) 0.76867(14) 0.0195(9) Uani 1 1 d . . . . .
O2 O 0.13805(13) 0.52671(13) 0.78616(13) 0.0170(9) Uani 1 1 d . . . . .
O9 O 0.19929(13) 0.57652(13) 0.73134(13) 0.0177(9) Uani 1 1 d . . . . .
O10 O 0.09552(14) 0.62138(14) 0.75388(15) 0.0248(10) Uani 1 1 d . . . . .
O5 O 0.06760(14) 0.51756(15) 0.73155(14) 0.0248(10) Uani 1 1 d . . . . .
O6 O 0.15939(13) 0.49233(13) 0.71129(12) 0.0163(8) Uani 1 1 d . . . . .
O7 O 0.27924(14) 0.49286(14) 0.74048(15) 0.0236(10) Uani 1 1 d . . . . .
O4 O 0.18156(14) 0.44726(13) 0.79300(14) 0.0204(9) Uani 1 1 d . . . . .
O8 O 0.11579(15) 0.58827(15) 0.65003(15) 0.0288(10) Uani 1 1 d . . . . .
O3 O 0.08059(16) 0.46816(16) 0.83663(15) 0.0332(11) Uani 1 1 d . . . . .
O1 O 0.08882(15) 0.41879(14) 0.75396(15) 0.0268(10) Uani 1 1 d . . . . .
C16 C 0.1904(2) 0.4221(2) 0.6824(2) 0.0299(16) Uani 1 1 d . . . . .
H16A H 0.217430 0.426767 0.700669 0.045 Uiso 1 1 calc R U . . .
H16B H 0.198402 0.405910 0.654821 0.045 Uiso 1 1 calc R U . . .
H16C H 0.168438 0.404460 0.699534 0.045 Uiso 1 1 calc R U . . .
C27 C 0.2000(3) 0.6577(2) 0.7281(3) 0.0361(17) Uani 1 1 d . . . . .
H27A H 0.175300 0.657846 0.706314 0.054 Uiso 1 1 calc R U . . .
H27B H 0.219202 0.684045 0.723205 0.054 Uiso 1 1 calc R U . . .
H27C H 0.187744 0.658551 0.758696 0.054 Uiso 1 1 calc R U . . .
C14 C 0.2041(2) 0.4957(2) 0.6435(2) 0.0261(14) Uani 1 1 d . . . . .
H14A H 0.190615 0.524771 0.635974 0.039 Uiso 1 1 calc R U . . .
H14B H 0.212280 0.479784 0.615826 0.039 Uiso 1 1 calc R U . . .
H14C H 0.231133 0.500488 0.661816 0.039 Uiso 1 1 calc R U . . .
C29 C 0.0654(2) 0.63632(19) 0.7793(2) 0.0206(13) Uani 1 1 d . . . . .
C13 C 0.1701(2) 0.4673(2) 0.67026(19) 0.0225(14) Uani 1 1 d . . . . .
C15 C 0.1273(2) 0.4616(2) 0.6431(2) 0.0319(16) Uani 1 1 d . . . . .
H15A H 0.104901 0.445581 0.661207 0.048 Uiso 1 1 calc R U . . .
H15B H 0.133879 0.444249 0.615846 0.048 Uiso 1 1 calc R U . . .
H15C H 0.115594 0.491236 0.634741 0.048 Uiso 1 1 calc R U . . .
C28 C 0.2674(2) 0.6146(2) 0.7536(2) 0.0269(15) Uani 1 1 d . . . . .
H28A H 0.256694 0.615930 0.784773 0.040 Uiso 1 1 calc R U . . .
H28B H 0.286585 0.640773 0.747509 0.040 Uiso 1 1 calc R U . . .
H28C H 0.284826 0.586982 0.749139 0.040 Uiso 1 1 calc R U . . .
C30 C 0.0590(3) 0.6148(3) 0.8247(2) 0.0394(18) Uani 1 1 d . . . . .
H30A H 0.081346 0.626758 0.845758 0.059 Uiso 1 1 calc R U . . .
H30B H 0.062888 0.582130 0.821952 0.059 Uiso 1 1 calc R U . . .
H30C H 0.028709 0.621366 0.835789 0.059 Uiso 1 1 calc R U . . .
C5 C 0.1994(2) 0.4093(2) 0.8180(2) 0.0273(15) Uani 1 1 d . . . . .
C8 C 0.2405(2) 0.3902(3) 0.7935(3) 0.0419(19) Uani 1 1 d . . . . .
H8A H 0.231170 0.377726 0.764457 0.063 Uiso 1 1 calc R U . . .
H8B H 0.254145 0.366426 0.811824 0.063 Uiso 1 1 calc R U . . .
H8C H 0.262524 0.414260 0.788568 0.063 Uiso 1 1 calc R U . . .
C26 C 0.2441(2) 0.6112(2) 0.6730(2) 0.0308(16) Uani 1 1 d . . . . .
H26A H 0.261947 0.583720 0.669414 0.046 Uiso 1 1 calc R U . . .
H26B H 0.262647 0.637418 0.665525 0.046 Uiso 1 1 calc R U . . .
H26C H 0.218023 0.610087 0.652842 0.046 Uiso 1 1 calc R U . . .
C9 C 0.0211(2) 0.5158(2) 0.7179(2) 0.0293(16) Uani 1 1 d . . . . .
C25 C 0.2278(2) 0.6150(2) 0.7221(2) 0.0205(13) Uani 1 1 d . . . . .
C6 C 0.1630(2) 0.3733(2) 0.8208(3) 0.0387(18) Uani 1 1 d . . . . .
H6A H 0.135972 0.386020 0.834793 0.058 Uiso 1 1 calc R U . . .
H6B H 0.173882 0.348011 0.838957 0.058 Uiso 1 1 calc R U . . .
H6C H 0.155662 0.362664 0.790455 0.058 Uiso 1 1 calc R U . . .
C21 C 0.1061(3) 0.6113(2) 0.6097(2) 0.0380(18) Uani 1 1 d . . . . .
C12 C 0.0036(3) 0.5639(3) 0.7167(4) 0.058(3) Uani 1 1 d . . . . .
H12A H 0.004145 0.576577 0.747143 0.086 Uiso 1 1 calc R U . . .
H12B H -0.027405 0.564014 0.705359 0.086 Uiso 1 1 calc R U . . .
H12C H 0.022595 0.582094 0.696861 0.086 Uiso 1 1 calc R U . . .
C11 C 0.0174(3) 0.4945(3) 0.6717(3) 0.044(2) Uani 1 1 d . . . . .
H11A H 0.032876 0.513377 0.649585 0.065 Uiso 1 1 calc R U . . .
H11B H -0.014388 0.491640 0.663467 0.065 Uiso 1 1 calc R U . . .
H11C H 0.031318 0.464583 0.672298 0.065 Uiso 1 1 calc R U . . .
C1 C 0.0539(3) 0.4562(2) 0.8753(3) 0.044(2) Uani 1 1 d . . . . .
C10 C -0.0052(3) 0.4886(3) 0.7523(3) 0.059(3) Uani 1 1 d . . . . .
H10A H -0.036404 0.485315 0.742209 0.088 Uiso 1 1 calc R U . . .
H10B H -0.004606 0.504092 0.781394 0.088 Uiso 1 1 calc R U . . .
H10C H 0.008501 0.458741 0.755496 0.088 Uiso 1 1 calc R U . . .
C4 C 0.0859(4) 0.4421(3) 0.9129(3) 0.070(3) Uani 1 1 d . . . . .
H4A H 0.100349 0.413598 0.904851 0.106 Uiso 1 1 calc R U . . .
H4B H 0.068880 0.438315 0.940878 0.106 Uiso 1 1 calc R U . . .
H4C H 0.108884 0.465344 0.917041 0.106 Uiso 1 1 calc R U . . .
C7 C 0.2121(3) 0.4257(3) 0.8644(2) 0.047(2) Uani 1 1 d . . . . .
H7A H 0.234694 0.449566 0.861811 0.071 Uiso 1 1 calc R U . . .
H7B H 0.224588 0.400614 0.881830 0.071 Uiso 1 1 calc R U . . .
H7C H 0.185351 0.437420 0.879614 0.071 Uiso 1 1 calc R U . . .
C17 C 0.3251(2) 0.4833(3) 0.7294(3) 0.0392(19) Uani 1 1 d . . . . .
C2 C 0.0280(4) 0.4977(3) 0.8890(3) 0.067(3) Uani 1 1 d . . . . .
H2A H 0.049052 0.521837 0.896655 0.100 Uiso 1 1 calc R U . . .
H2B H 0.009242 0.490724 0.915264 0.100 Uiso 1 1 calc R U . . .
H2C H 0.008706 0.507376 0.864063 0.100 Uiso 1 1 calc R U . . .
C20 C 0.3427(3) 0.5180(3) 0.6977(3) 0.051(2) Uani 1 1 d . . . . .
H20A H 0.373573 0.510337 0.689064 0.077 Uiso 1 1 calc R U . . .
H20B H 0.342304 0.547480 0.712339 0.077 Uiso 1 1 calc R U . . .
H20C H 0.323672 0.518849 0.670718 0.077 Uiso 1 1 calc R U . . .
C24 C 0.1258(3) 0.6588(3) 0.6132(3) 0.061(3) Uani 1 1 d . . . . .
H24A H 0.111667 0.674598 0.638509 0.092 Uiso 1 1 calc R U . . .
H24B H 0.119857 0.675242 0.585296 0.092 Uiso 1 1 calc R U . . .
H24C H 0.158291 0.656875 0.618230 0.092 Uiso 1 1 calc R U . . .
C3 C 0.0225(3) 0.4188(3) 0.8613(4) 0.080(4) Uani 1 1 d . . . . .
H3A H 0.004445 0.428602 0.835559 0.120 Uiso 1 1 calc R U . . .
H3B H 0.002604 0.411188 0.886475 0.120 Uiso 1 1 calc R U . . .
H3C H 0.040167 0.392228 0.852880 0.120 Uiso 1 1 calc R U . . .
C23 C 0.1291(4) 0.5865(3) 0.5718(3) 0.070(3) Uani 1 1 d . . . . .
H23A H 0.161597 0.586010 0.577079 0.104 Uiso 1 1 calc R U . . .
H23B H 0.122829 0.601888 0.543255 0.104 Uiso 1 1 calc R U . . .
H23C H 0.117649 0.555641 0.570338 0.104 Uiso 1 1 calc R U . . .
C18 C 0.3257(4) 0.4368(3) 0.7056(4) 0.079(4) Uani 1 1 d . . . . .
H18A H 0.314757 0.413639 0.726461 0.118 Uiso 1 1 calc R U . . .
H18B H 0.356474 0.429534 0.696358 0.118 Uiso 1 1 calc R U . . .
H18C H 0.306139 0.437725 0.679082 0.118 Uiso 1 1 calc R U . . .
C19 C 0.3511(3) 0.4817(5) 0.7724(4) 0.093(4) Uani 1 1 d . U . . .
H19A H 0.383027 0.477097 0.765808 0.140 Uiso 1 1 calc R U . . .
H19B H 0.340001 0.456783 0.791013 0.140 Uiso 1 1 calc R U . . .
H19C H 0.347152 0.510098 0.788678 0.140 Uiso 1 1 calc R U . . .
C22 C 0.0563(3) 0.6132(4) 0.6028(4) 0.084(4) Uani 1 1 d . . . . .
H22A H 0.044523 0.582610 0.599092 0.126 Uiso 1 1 calc R U . . .
H22B H 0.049568 0.630885 0.575786 0.126 Uiso 1 1 calc R U . . .
H22C H 0.042108 0.627325 0.628991 0.126 Uiso 1 1 calc R U . . .

loop_
_atom_site_aniso_label
_atom_site_aniso_U_11
_atom_site_aniso_U_22
_atom_site_aniso_U_33
_atom_site_aniso_U_23
_atom_site_aniso_U_13
_atom_site_aniso_U_12
U1 0.01836(12) 0.01701(12) 0.01792(12) -0.00372(9) -0.00044(9) -0.00411(9)
Ho1 0.01567(14) 0.01398(13) 0.01562(14) -0.00205(10) -0.00090(10) 0.00035(10)
Ho2 0.01831(14) 0.01584(14) 0.01778(14) -0.00175(11) -0.00068(11) 0.00391(11)
O11 0.020(2) 0.014(2) 0.023(2) -0.0039(17) 0.0008(18) 0.0044(17)
O2 0.021(2) 0.016(2) 0.014(2) -0.0026(16) 0.0024(17) -0.0012(17)
O9 0.016(2) 0.015(2) 0.023(2) -0.0023(17) 0.0023(17) -0.0024(16)
O10 0.021(2) 0.019(2) 0.035(3) -0.0057(19) 0.008(2) 0.0033(18)
O5 0.016(2) 0.029(2) 0.029(2) -0.0049(19) -0.0052(18) 0.0010(18)
O6 0.019(2) 0.018(2) 0.0113(19) -0.0068(16) -0.0012(16) 0.0051(17)
O7 0.019(2) 0.024(2) 0.028(2) -0.0034(19) 0.0004(18) 0.0064(18)
O4 0.023(2) 0.015(2) 0.023(2) 0.0023(17) -0.0032(18) -0.0020(17)
O8 0.036(3) 0.027(2) 0.023(2) 0.0071(19) -0.001(2) 0.007(2)
O3 0.040(3) 0.034(3) 0.025(2) -0.006(2) 0.014(2) -0.011(2)
O1 0.031(3) 0.021(2) 0.028(2) -0.0034(19) -0.005(2) -0.0103(19)
C16 0.040(4) 0.023(3) 0.027(4) -0.009(3) 0.007(3) 0.012(3)
C27 0.042(4) 0.019(3) 0.047(5) 0.001(3) 0.003(4) 0.001(3)
C14 0.034(4) 0.030(4) 0.015(3) -0.007(3) 0.002(3) 0.007(3)
C29 0.025(3) 0.012(3) 0.024(3) -0.004(2) 0.001(3) -0.004(3)
C13 0.038(4) 0.019(3) 0.011(3) -0.009(2) 0.000(3) 0.007(3)
C15 0.038(4) 0.032(4) 0.026(4) -0.010(3) -0.005(3) 0.000(3)
C28 0.027(3) 0.025(3) 0.029(4) -0.002(3) 0.002(3) -0.009(3)
C30 0.052(5) 0.035(4) 0.031(4) 0.007(3) 0.009(4) 0.013(4)
C5 0.032(4) 0.015(3) 0.034(4) 0.010(3) -0.005(3) -0.006(3)
C8 0.035(4) 0.039(4) 0.052(5) 0.017(4) -0.002(4) 0.009(3)
C26 0.025(4) 0.039(4) 0.028(4) 0.009(3) 0.002(3) -0.004(3)
C9 0.015(3) 0.035(4) 0.038(4) -0.013(3) -0.009(3) 0.000(3)
C25 0.020(3) 0.018(3) 0.024(3) 0.003(3) 0.005(3) -0.003(2)
C6 0.032(4) 0.024(4) 0.061(5) 0.012(4) -0.003(4) -0.003(3)
C21 0.052(5) 0.031(4) 0.032(4) 0.014(3) -0.008(4) 0.001(3)
C12 0.025(4) 0.041(5) 0.107(8) -0.030(5) -0.035(5) 0.015(4)
C11 0.035(4) 0.046(5) 0.050(5) -0.018(4) -0.024(4) 0.011(4)
C1 0.062(5) 0.027(4) 0.043(5) -0.002(3) 0.032(4) -0.011(4)
C10 0.020(4) 0.082(7) 0.075(7) -0.006(5) 0.004(4) -0.009(4)
C4 0.112(9) 0.066(7) 0.033(5) 0.014(5) 0.030(5) 0.004(6)
C7 0.073(6) 0.039(5) 0.029(4) 0.011(3) -0.015(4) -0.004(4)
C17 0.022(4) 0.058(5) 0.038(4) 0.006(4) 0.006(3) 0.012(3)
C2 0.100(8) 0.044(5) 0.056(6) -0.008(4) 0.050(6) 0.001(5)
C20 0.036(5) 0.044(5) 0.073(6) -0.017(4) 0.026(4) -0.002(4)
C24 0.081(7) 0.040(5) 0.062(6) 0.027(4) -0.022(5) 0.000(5)
C3 0.070(7) 0.056(6) 0.114(9) -0.017(6) 0.058(7) -0.029(5)
C23 0.105(9) 0.067(7) 0.037(5) 0.011(5) -0.007(5) -0.003(6)
C18 0.082(7) 0.039(5) 0.115(9) 0.012(6) 0.059(7) 0.024(5)
C19 0.043(5) 0.148(8) 0.089(7) 0.024(6) -0.005(5) 0.010(6)
C22 0.066(7) 0.094(8) 0.092(8) 0.057(7) -0.035(6) -0.006(6)

loop_
_atom_type_symbol
_atom_type_description
_atom_type_scat_dispersion_real
_atom_type_scat_dispersion_imag
_atom_type_scat_source
C C 0.0033 0.0016 'International Tables Vol C Tables 4.2.6.8 and 6.1.1.4'
H H 0.0000 0.0000 'International Tables Vol C Tables 4.2.6.8 and 6.1.1.4'
Ho Ho -0.2175 4.6783 'International Tables Vol C Tables 4.2.6.8 and 6.1.1.4'
O O 0.0106 0.0060 'International Tables Vol C Tables 4.2.6.8 and 6.1.1.4'
U U -9.6767 9.6646 'International Tables Vol C Tables 4.2.6.8 and 6.1.1.4'

loop_
_geom_angle_atom_site_label_1
_geom_angle_atom_site_label_2
_geom_angle_atom_site_label_3
_geom_angle
_geom_angle_site_symmetry_1
_geom_angle_site_symmetry_3
_geom_angle_publ_flag
Ho2 U1 Ho1 62.553(7) . . ?
O2 U1 Ho1 46.37(12) . . ?
O2 U1 Ho2 45.90(12) . . ?
O2 U1 O5 79.03(16) . . ?
O2 U1 O6 70.68(14) . . ?
O2 U1 O4 80.71(16) . . ?
O2 U1 O3 92.69(17) . . ?
O5 U1 Ho1 105.78(11) . . ?
O5 U1 Ho2 43.34(11) . . ?
O5 U1 O6 75.67(14) . . ?
O6 U1 Ho1 45.39(9) . . ?
O6 U1 Ho2 45.53(9) . . ?
O4 U1 Ho1 43.51(10) . . ?
O4 U1 Ho2 105.81(10) . . ?
O4 U1 O5 148.19(15) . . ?
O4 U1 O6 74.60(14) . . ?
O3 U1 Ho1 119.94(13) . . ?
O3 U1 Ho2 124.26(13) . . ?
O3 U1 O5 105.45(18) . . ?
O3 U1 O6 162.97(15) . . ?
O3 U1 O4 99.75(18) . . ?
O1 U1 Ho1 128.96(15) . . ?
O1 U1 Ho2 126.88(14) . . ?
O1 U1 O2 171.59(19) . . ?
O1 U1 O5 97.35(18) . . ?
O1 U1 O6 101.14(17) . . ?
O1 U1 O4 99.22(18) . . ?
O1 U1 O3 95.60(19) . . ?
U1 Ho1 Ho2 58.629(7) . . ?
O11 Ho1 U1 103.33(11) 8_656 . ?
O11 Ho1 Ho2 110.16(11) 8_656 . ?
O11 Ho1 O2 82.37(14) 8_656 . ?
O11 Ho1 O9 96.06(14) 8_656 . ?
O11 Ho1 O6 144.21(14) 8_656 . ?
O11 Ho1 O4 94.13(14) 8_656 . ?
O2 Ho1 U1 32.80(9) . . ?
O2 Ho1 Ho2 44.79(9) . . ?
O9 Ho1 U1 96.40(10) . . ?
O9 Ho1 Ho2 38.51(10) . . ?
O9 Ho1 O2 73.76(13) . . ?
O9 Ho1 O6 74.70(14) . . ?
O9 Ho1 O4 138.17(14) . . ?
O6 Ho1 U1 45.66(9) . . ?
O6 Ho1 Ho2 43.27(9) . . ?
O6 Ho1 O2 61.84(12) . . ?
O7 Ho1 U1 140.30(12) . . ?
O7 Ho1 Ho2 131.99(12) . . ?
O7 Ho1 O11 105.11(16) . 8_656 ?
O7 Ho1 O2 172.10(15) . . ?
O7 Ho1 O9 107.43(16) . . ?
O7 Ho1 O6 110.65(15) . . ?
O7 Ho1 O4 108.77(16) . . ?
O4 Ho1 U1 41.78(10) . . ?
O4 Ho1 Ho2 100.18(10) . . ?
O4 Ho1 O2 67.58(13) . . ?
O4 Ho1 O6 73.48(14) . . ?
U1 Ho2 Ho1 58.818(7) . . ?
O2 Ho2 U1 32.82(9) . . ?
O2 Ho2 Ho1 45.27(9) . . ?
O9 Ho2 U1 96.45(10) . . ?
O9 Ho2 Ho1 38.37(10) . . ?
O9 Ho2 O2 74.05(14) . . ?
O9 Ho2 O5 138.53(14) . . ?
O9 Ho2 O6 74.56(14) . . ?
O10 Ho2 U1 106.24(11) . . ?
O10 Ho2 Ho1 115.59(12) . . ?
O10 Ho2 O2 86.73(15) . . ?
O10 Ho2 O9 100.18(15) . . ?
O10 Ho2 O5 91.68(15) . . ?
O10 Ho2 O6 148.79(15) . . ?
O5 Ho2 U1 42.18(10) . . ?
O5 Ho2 Ho1 100.90(10) . . ?
O5 Ho2 O2 67.08(14) . . ?
O5 Ho2 O6 74.96(14) . . ?
O6 Ho2 U1 45.77(9) . . ?
O6 Ho2 Ho1 43.25(9) . . ?
O6 Ho2 O2 62.13(12) . . ?
O8 Ho2 U1 137.77(13) . . ?
O8 Ho2 Ho1 131.89(13) . . ?
O8 Ho2 O2 169.96(16) . . ?
O8 Ho2 O9 108.86(17) . . ?
O8 Ho2 O10 101.94(17) . . ?
O8 Ho2 O5 107.20(17) . . ?
O8 Ho2 O6 108.90(15) . . ?
C29 O11 Ho1 150.9(4) . 11_466 ?
U1 O2 Ho1 100.83(16) . . ?
U1 O2 Ho2 101.28(16) . . ?
Ho2 O2 Ho1 89.94(12) . . ?
Ho1 O9 Ho2 103.11(15) . . ?
C25 O9 Ho1 128.3(3) . . ?
C25 O9 Ho2 128.5(3) . . ?
C29 O10 Ho2 151.6(4) . . ?
U1 O5 Ho2 94.48(15) . . ?
C9 O5 U1 133.0(4) . . ?
C9 O5 Ho2 132.4(4) . . ?
Ho1 O6 U1 88.95(12) . . ?
Ho1 O6 Ho2 93.48(13) . . ?
Ho2 O6 U1 88.70(12) . . ?
C13 O6 U1 129.3(3) . . ?
C13 O6 Ho1 120.5(3) . . ?
C13 O6 Ho2 125.3(3) . . ?
C17 O7 Ho1 171.4(4) . . ?
U1 O4 Ho1 94.71(14) . . ?
C5 O4 U1 134.7(4) . . ?
C5 O4 Ho1 130.3(4) . . ?
C21 O8 Ho2 168.8(4) . . ?
C1 O3 U1 165.4(4) . . ?
H16A C16 H16B 109.5 . . ?
H16A C16 H16C 109.5 . . ?
H16B C16 H16C 109.5 . . ?
C13 C16 H16A 109.5 . . ?
C13 C16 H16B 109.5 . . ?
C13 C16 H16C 109.5 . . ?
H27A C27 H27B 109.5 . . ?
H27A C27 H27C 109.5 . . ?
H27B C27 H27C 109.5 . . ?
C25 C27 H27A 109.5 . . ?
C25 C27 H27B 109.5 . . ?
C25 C27 H27C 109.5 . . ?
H14A C14 H14B 109.5 . . ?
H14A C14 H14C 109.5 . . ?
H14B C14 H14C 109.5 . . ?
C13 C14 H14A 109.5 . . ?
C13 C14 H14B 109.5 . . ?
C13 C14 H14C 109.5 . . ?
O11 C29 O10 123.1(6) . . ?
O11 C29 C30 118.3(6) . . ?
O10 C29 C30 118.6(6) . . ?
O6 C13 C16 109.8(5) . . ?
O6 C13 C14 107.1(5) . . ?
O6 C13 C15 108.6(5) . . ?
C16 C13 C14 110.3(5) . . ?
C15 C13 C16 111.2(5) . . ?
C15 C13 C14 109.8(5) . . ?
C13 C15 H15A 109.5 . . ?
C13 C15 H15B 109.5 . . ?
C13 C15 H15C 109.5 . . ?
H15A C15 H15B 109.5 . . ?
H15A C15 H15C 109.5 . . ?
H15B C15 H15C 109.5 . . ?
H28A C28 H28B 109.5 . . ?
H28A C28 H28C 109.5 . . ?
H28B C28 H28C 109.5 . . ?
C25 C28 H28A 109.5 . . ?
C25 C28 H28B 109.5 . . ?
C25 C28 H28C 109.5 . . ?
C29 C30 H30A 109.5 . . ?
C29 C30 H30B 109.5 . . ?
C29 C30 H30C 109.5 . . ?
H30A C30 H30B 109.5 . . ?
H30A C30 H30C 109.5 . . ?
H30B C30 H30C 109.5 . . ?
O4 C5 C8 109.7(5) . . ?
O4 C5 C6 108.3(5) . . ?
O4 C5 C7 108.0(5) . . ?
C6 C5 C8 109.4(6) . . ?
C7 C5 C8 110.7(6) . . ?
C7 C5 C6 110.7(6) . . ?
C5 C8 H8A 109.5 . . ?
C5 C8 H8B 109.5 . . ?
C5 C8 H8C 109.5 . . ?
H8A C8 H8B 109.5 . . ?
H8A C8 H8C 109.5 . . ?
H8B C8 H8C 109.5 . . ?
H26A C26 H26B 109.5 . . ?
H26A C26 H26C 109.5 . . ?
H26B C26 H26C 109.5 . . ?
C25 C26 H26A 109.5 . . ?
C25 C26 H26B 109.5 . . ?
C25 C26 H26C 109.5 . . ?
O5 C9 C12 107.6(5) . . ?
O5 C9 C11 109.9(5) . . ?
O5 C9 C10 108.8(6) . . ?
C12 C9 C10 109.8(7) . . ?
C11 C9 C12 110.3(7) . . ?
C11 C9 C10 110.4(7) . . ?
O9 C25 C27 108.5(5) . . ?
O9 C25 C28 109.5(5) . . ?
O9 C25 C26 107.8(5) . . ?
C27 C25 C26 110.0(5) . . ?
C28 C25 C27 110.9(5) . . ?
C28 C25 C26 110.1(5) . . ?
C5 C6 H6A 109.5 . . ?
C5 C6 H6B 109.5 . . ?
C5 C6 H6C 109.5 . . ?
H6A C6 H6B 109.5 . . ?
H6A C6 H6C 109.5 . . ?
H6B C6 H6C 109.5 . . ?
O8 C21 C24 108.1(6) . . ?
O8 C21 C23 107.9(6) . . ?
O8 C21 C22 109.6(7) . . ?
C23 C21 C24 109.3(8) . . ?
C22 C21 C24 110.6(8) . . ?
C22 C21 C23 111.3(8) . . ?
C9 C12 H12A 109.5 . . ?
C9 C12 H12B 109.5 . . ?
C9 C12 H12C 109.5 . . ?
H12A C12 H12B 109.5 . . ?
H12A C12 H12C 109.5 . . ?
H12B C12 H12C 109.5 . . ?
C9 C11 H11A 109.5 . . ?
C9 C11 H11B 109.5 . . ?
C9 C11 H11C 109.5 . . ?
H11A C11 H11B 109.5 . . ?
H11A C11 H11C 109.5 . . ?
H11B C11 H11C 109.5 . . ?
O3 C1 C4 108.0(7) . . ?
O3 C1 C2 107.3(6) . . ?
O3 C1 C3 107.6(7) . . ?
C2 C1 C4 110.1(8) . . ?
C2 C1 C3 111.1(8) . . ?
C3 C1 C4 112.5(8) . . ?
C9 C10 H10A 109.5 . . ?
C9 C10 H10B 109.5 . . ?
C9 C10 H10C 109.5 . . ?
H10A C10 H10B 109.5 . . ?
H10A C10 H10C 109.5 . . ?
H10B C10 H10C 109.5 . . ?
C1 C4 H4A 109.5 . . ?
C1 C4 H4B 109.5 . . ?
C1 C4 H4C 109.5 . . ?
H4A C4 H4B 109.5 . . ?
H4A C4 H4C 109.5 . . ?
H4B C4 H4C 109.5 . . ?
C5 C7 H7A 109.5 . . ?
C5 C7 H7B 109.5 . . ?
C5 C7 H7C 109.5 . . ?
H7A C7 H7B 109.5 . . ?
H7A C7 H7C 109.5 . . ?
H7B C7 H7C 109.5 . . ?
O7 C17 C20 110.0(6) . . ?
O7 C17 C18 107.0(7) . . ?
O7 C17 C19 107.5(7) . . ?
C20 C17 C18 108.9(7) . . ?
C20 C17 C19 112.5(8) . . ?
C19 C17 C18 110.8(9) . . ?
C1 C2 H2A 109.5 . . ?
C1 C2 H2B 109.5 . . ?
C1 C2 H2C 109.5 . . ?
H2A C2 H2B 109.5 . . ?
H2A C2 H2C 109.5 . . ?
H2B C2 H2C 109.5 . . ?
C17 C20 H20A 109.5 . . ?
C17 C20 H20B 109.5 . . ?
C17 C20 H20C 109.5 . . ?
H20A C20 H20B 109.5 . . ?
H20A C20 H20C 109.5 . . ?
H20B C20 H20C 109.5 . . ?
C21 C24 H24A 109.5 . . ?
C21 C24 H24B 109.5 . . ?
C21 C24 H24C 109.5 . . ?
H24A C24 H24B 109.5 . . ?
H24A C24 H24C 109.5 . . ?
H24B C24 H24C 109.5 . . ?
C1 C3 H3A 109.5 . . ?
C1 C3 H3B 109.5 . . ?
C1 C3 H3C 109.5 . . ?
H3A C3 H3B 109.5 . . ?
H3A C3 H3C 109.5 . . ?
H3B C3 H3C 109.5 . . ?
C21 C23 H23A 109.5 . . ?
C21 C23 H23B 109.5 . . ?
C21 C23 H23C 109.5 . . ?
H23A C23 H23B 109.5 . . ?
H23A C23 H23C 109.5 . . ?
H23B C23 H23C 109.5 . . ?
C17 C18 H18A 109.5 . . ?
C17 C18 H18B 109.5 . . ?
C17 C18 H18C 109.5 . . ?
H18A C18 H18B 109.5 . . ?
H18A C18 H18C 109.5 . . ?
H18B C18 H18C 109.5 . . ?
C17 C19 H19A 109.5 . . ?
C17 C19 H19B 109.5 . . ?
C17 C19 H19C 109.5 . . ?
H19A C19 H19B 109.5 . . ?
H19A C19 H19C 109.5 . . ?
H19B C19 H19C 109.5 . . ?
C21 C22 H22A 109.5 . . ?
C21 C22 H22B 109.5 . . ?
C21 C22 H22C 109.5 . . ?
H22A C22 H22B 109.5 . . ?
H22A C22 H22C 109.5 . . ?
H22B C22 H22C 109.5 . . ?

loop_
_geom_bond_atom_site_label_1
_geom_bond_atom_site_label_2
_geom_bond_distance
_geom_bond_site_symmetry_2
_geom_bond_publ_flag
U1 Ho1 3.3960(3) . ?
U1 Ho2 3.3892(4) . ?
U1 O2 1.873(4) . ?
U1 O5 2.283(4) . ?
U1 O6 2.429(4) . ?
U1 O4 2.270(4) . ?
U1 O3 2.079(4) . ?
U1 O1 1.790(4) . ?
Ho1 Ho2 3.5226(4) . ?
Ho1 O11 2.211(4) 8_656 ?
Ho1 O2 2.503(4) . ?
Ho1 O9 2.245(4) . ?
Ho1 O6 2.418(4) . ?
Ho1 O7 2.032(4) . ?
Ho1 O4 2.346(4) . ?
Ho2 O2 2.482(4) . ?
Ho2 O9 2.252(4) . ?
Ho2 O10 2.214(4) . ?
Ho2 O5 2.333(4) . ?
Ho2 O6 2.419(4) . ?
Ho2 O8 2.025(4) . ?
O11 C29 1.251(7) . ?
O9 C25 1.450(7) . ?
O10 C29 1.252(7) . ?
O5 C9 1.440(7) . ?
O6 C13 1.463(6) . ?
O7 C17 1.431(8) . ?
O4 C5 1.451(7) . ?
O8 C21 1.411(8) . ?
O3 C1 1.440(8) . ?
C16 H16A 0.9800 . ?
C16 H16B 0.9800 . ?
C16 H16C 0.9800 . ?
C16 C13 1.516(8) . ?
C27 H27A 0.9800 . ?
C27 H27B 0.9800 . ?
C27 H27C 0.9800 . ?
C27 C25 1.525(9) . ?
C14 H14A 0.9800 . ?
C14 H14B 0.9800 . ?
C14 H14C 0.9800 . ?
C14 C13 1.537(9) . ?
C29 C30 1.505(9) . ?
C13 C15 1.514(9) . ?
C15 H15A 0.9800 . ?
C15 H15B 0.9800 . ?
C15 H15C 0.9800 . ?
C28 H28A 0.9800 . ?
C28 H28B 0.9800 . ?
C28 H28C 0.9800 . ?
C28 C25 1.505(9) . ?
C30 H30A 0.9800 . ?
C30 H30B 0.9800 . ?
C30 H30C 0.9800 . ?
C5 C8 1.531(10) . ?
C5 C6 1.526(9) . ?
C5 C7 1.510(10) . ?
C8 H8A 0.9800 . ?
C8 H8B 0.9800 . ?
C8 H8C 0.9800 . ?
C26 H26A 0.9800 . ?
C26 H26B 0.9800 . ?
C26 H26C 0.9800 . ?
C26 C25 1.541(9) . ?
C9 C12 1.522(10) . ?
C9 C11 1.516(10) . ?
C9 C10 1.522(11) . ?
C6 H6A 0.9800 . ?
C6 H6B 0.9800 . ?
C6 H6C 0.9800 . ?
C21 C24 1.530(11) . ?
C21 C23 1.508(12) . ?
C21 C22 1.497(12) . ?
C12 H12A 0.9800 . ?
C12 H12B 0.9800 . ?
C12 H12C 0.9800 . ?
C11 H11A 0.9800 . ?
C11 H11B 0.9800 . ?
C11 H11C 0.9800 . ?
C1 C4 1.526(13) . ?
C1 C2 1.510(11) . ?
C1 C3 1.511(12) . ?
C10 H10A 0.9800 . ?
C10 H10B 0.9800 . ?
C10 H10C 0.9800 . ?
C4 H4A 0.9800 . ?
C4 H4B 0.9800 . ?
C4 H4C 0.9800 . ?
C7 H7A 0.9800 . ?
C7 H7B 0.9800 . ?
C7 H7C 0.9800 . ?
C17 C20 1.492(11) . ?
C17 C18 1.553(12) . ?
C17 C19 1.495(13) . ?
C2 H2A 0.9800 . ?
C2 H2B 0.9800 . ?
C2 H2C 0.9800 . ?
C20 H20A 0.9800 . ?
C20 H20B 0.9800 . ?
C20 H20C 0.9800 . ?
C24 H24A 0.9800 . ?
C24 H24B 0.9800 . ?
C24 H24C 0.9800 . ?
C3 H3A 0.9800 . ?
C3 H3B 0.9800 . ?
C3 H3C 0.9800 . ?
C23 H23A 0.9800 . ?
C23 H23B 0.9800 . ?
C23 H23C 0.9800 . ?
C18 H18A 0.9800 . ?
C18 H18B 0.9800 . ?
C18 H18C 0.9800 . ?
C19 H19A 0.9800 . ?
C19 H19B 0.9800 . ?
C19 H19C 0.9800 . ?
C22 H22A 0.9800 . ?
C22 H22B 0.9800 . ?
C22 H22C 0.9800 . ?

loop_
_geom_torsion_atom_site_label_1
_geom_torsion_atom_site_label_2
_geom_torsion_atom_site_label_3
_geom_torsion_atom_site_label_4
_geom_torsion
_geom_torsion_site_symmetry_1
_geom_torsion_site_symmetry_2
_geom_torsion_site_symmetry_3
_geom_torsion_site_symmetry_4
_geom_torsion_publ_flag
U1 O5 C9 C12 145.3(6) . . . . ?
U1 O5 C9 C11 -94.6(7) . . . . ?
U1 O5 C9 C10 26.4(8) . . . . ?
U1 O6 C13 C16 -57.1(7) . . . . ?
U1 O6 C13 C14 -176.9(3) . . . . ?
U1 O6 C13 C15 64.6(6) . . . . ?
U1 O4 C5 C8 137.3(5) . . . . ?
U1 O4 C5 C6 18.0(8) . . . . ?
U1 O4 C5 C7 -102.0(6) . . . . ?
U1 O3 C1 C4 113(2) . . . . ?
U1 O3 C1 C2 -128.3(18) . . . . ?
U1 O3 C1 C3 -9(2) . . . . ?
Ho1 U1 O2 Ho2 92.12(16) . . . . ?
Ho1 O11 C29 O10 -124.3(7) 11_466 . . . ?
Ho1 O11 C29 C30 56.0(11) 11_466 . . . ?
Ho1 O9 C25 C27 -144.3(4) . . . . ?
Ho1 O9 C25 C28 -23.2(7) . . . . ?
Ho1 O9 C25 C26 96.6(5) . . . . ?
Ho1 O6 C13 C16 59.8(6) . . . . ?
Ho1 O6 C13 C14 -59.9(5) . . . . ?
Ho1 O6 C13 C15 -178.4(4) . . . . ?
Ho1 O4 C5 C8 -50.6(7) . . . . ?
Ho1 O4 C5 C6 -169.9(4) . . . . ?
Ho1 O4 C5 C7 70.1(7) . . . . ?
Ho2 U1 O2 Ho1 -92.12(16) . . . . ?
Ho2 O9 C25 C27 38.1(7) . . . . ?
Ho2 O9 C25 C28 159.2(4) . . . . ?
Ho2 O9 C25 C26 -80.9(5) . . . . ?
Ho2 O10 C29 O11 -118.4(8) . . . . ?
Ho2 O10 C29 C30 61.2(11) . . . . ?
Ho2 O5 C9 C12 -39.9(8) . . . . ?
Ho2 O5 C9 C11 80.2(7) . . . . ?
Ho2 O5 C9 C10 -158.9(5) . . . . ?
Ho2 O6 C13 C16 -180.0(4) . . . . ?
Ho2 O6 C13 C14 60.2(6) . . . . ?
Ho2 O6 C13 C15 -58.3(6) . . . . ?
Ho2 O8 C21 C24 43(3) . . . . ?
Ho2 O8 C21 C23 161(2) . . . . ?
Ho2 O8 C21 C22 -78(3) . . . . ?
O5 U1 O2 Ho1 -124.58(17) . . . . ?
O5 U1 O2 Ho2 -32.46(15) . . . . ?
O6 U1 O2 Ho1 -46.07(13) . . . . ?
O6 U1 O2 Ho2 46.06(13) . . . . ?
O4 U1 O2 Ho1 30.76(14) . . . . ?
O4 U1 O2 Ho2 122.89(16) . . . . ?
O3 U1 O2 Ho1 130.21(18) . . . . ?
O3 U1 O2 Ho2 -137.67(18) . . . . ?

loop_
_smtbx_masks_void_nr
_smtbx_masks_void_average_x
_smtbx_masks_void_average_y
_smtbx_masks_void_average_z
_smtbx_masks_void_volume
_smtbx_masks_void_count_electrons
_smtbx_masks_void_content
1 0.000 0.000 0.000 214.0 132.3 ?
2 0.000 0.000 0.500 13.6 5.0 ?
3 0.064 0.181 0.431 48.9 0.0 ?
4 0.064 0.319 0.931 48.9 0.0 ?
5 0.000 0.500 0.500 214.0 132.3 ?
6 0.000 0.500 0.000 13.6 5.0 ?
7 -0.064 0.681 0.069 48.9 0.0 ?
8 -0.064 0.819 0.569 48.9 0.0 ?
9 0.069 0.564 0.181 48.9 0.0 ?
10 0.069 0.936 0.681 48.9 0.0 ?
11 0.181 0.069 0.564 48.9 1.6 ?
12 0.181 0.431 0.064 48.9 0.0 ?
13 0.161 0.661 0.839 12.7 1.7 ?
14 0.161 0.839 0.339 12.7 0.0 ?
15 0.218 0.218 0.218 103.1 28.3 ?
16 0.218 0.282 0.718 103.1 31.2 ?
17 0.282 0.718 0.218 103.1 31.4 ?
18 0.282 0.782 0.718 103.1 28.3 ?
19 0.319 0.569 0.564 48.9 0.0 ?
20 0.319 0.931 0.064 48.9 0.0 ?
21 0.339 0.161 0.839 12.7 0.0 ?
22 0.339 0.339 0.339 12.7 1.8 ?
23 0.436 0.681 0.431 48.9 0.5 ?
24 0.436 0.819 0.931 48.9 0.0 ?
25 0.431 0.064 0.181 48.9 0.0 ?
26 0.431 0.436 0.681 48.9 1.1 ?
27 0.500 0.000 0.500 214.0 132.3 ?
28 0.500 0.500 0.000 214.0 132.3 ?
29 0.564 0.181 0.069 48.9 0.0 ?
30 0.564 0.319 0.569 48.9 0.0 ?
31 0.500 0.000 0.000 13.6 5.0 ?
32 0.500 0.500 0.500 13.6 5.0 ?
33 0.569 0.564 0.319 48.9 0.0 ?
34 0.569 0.936 0.819 48.9 0.0 ?
35 0.681 0.069 0.936 48.9 0.0 ?
36 0.681 0.431 0.436 48.9 0.0 ?
37 0.661 0.661 0.661 12.7 0.0 ?
38 0.661 0.839 0.161 12.7 1.7 ?
39 0.718 0.218 0.282 103.1 28.7 ?
40 0.718 0.282 0.782 103.1 28.3 ?
41 0.782 0.718 0.282 103.1 28.3 ?
42 0.782 0.782 0.782 103.1 30.4 ?
43 0.819 0.569 0.936 48.9 0.0 ?
44 0.819 0.931 0.436 48.9 0.0 ?
45 0.839 0.161 0.661 12.7 1.8 ?
46 0.839 0.339 0.161 12.7 0.0 ?
47 0.931 0.064 0.319 48.9 0.0 ?
48 0.931 0.436 0.819 48.9 0.0 ?
